data_7718710
loop_
_publ_author_name
'Das, Pranjal'
'Kuilya, Hemrupa'
'Basak, Swati'
'Hazarika, Baisali'
'Ray, Joydeep'
'Sarma, Debajit'
'Choudhury, Diganta'
'Kalita, Apurba'

_publ_section_title
;
 Enhancing electrocatalytic water oxidation: ligand complementarity in
 ternary Cu(II) complexes.
;
_journal_issue 23
_journal_name_full 'Dalton transactions (Cambridge, England : 2003)'
_journal_page_first 9418
_journal_page_last 9426
_journal_paper_doi 10.1039/d5dt00790a
_journal_volume 54
_journal_year 2025
_chemical_absolute_configuration syn
_chemical_compound_source Synthesized
_chemical_formula_moiety 'C22 H21 Cu N5, 2(Cl O4)'
_chemical_formula_sum 'C22 H21 Cl2 Cu N5 O8'
_chemical_formula_weight 617.88
_space_group_crystal_system monoclinic
_space_group_IT_number 14
_space_group_name_Hall '-P 2ybc'
_space_group_name_H-M_alt 'P 1 21/c 1'
_atom_sites_solution_hydrogens geom
_atom_sites_solution_primary iterative
_audit_creation_method SHELXL-2019/3
_audit_update_record
;
2025-05-09 deposited with the CCDC.	2025-05-15 downloaded from the CCDC.
;
_cell_angle_alpha 90
_cell_angle_beta 100.793(6)
_cell_angle_gamma 90
_cell_formula_units_Z 4
_cell_length_a 11.7537(16)
_cell_length_b 9.5153(13)
_cell_length_c 23.375(3)
_cell_measurement_reflns_used 81369
_cell_measurement_temperature 293(2)
_cell_measurement_theta_max 24.998
_cell_measurement_theta_min 2.255
_cell_volume 2568.0(6)
_computing_cell_refinement 'Bruker SAINT'
_computing_data_collection 'Bruker APEX2'
_computing_data_reduction 'Bruker SAINT'
_computing_molecular_graphics 'Bruker SHELXTL'
_computing_publication_material 'Bruker SHELXTL'
_computing_structure_refinement 'SHELXL-2019/2 (Sheldrick, 2019)'
_computing_structure_solution 'SHELXT 2018/2 (Sheldrick, 2018)'
_diffrn_ambient_temperature 293(2)
_diffrn_measured_fraction_theta_full 0.999
_diffrn_measured_fraction_theta_max 0.999
_diffrn_measurement_device_type 'Bruker APEX-II CCD'
_diffrn_measurement_method '\f and \w scans'
_diffrn_radiation_probe x-ray
_diffrn_radiation_type MoK\a
_diffrn_radiation_wavelength 0.71073
_diffrn_reflns_av_R_equivalents 0.0497
_diffrn_reflns_av_unetI/netI 0.0209
_diffrn_reflns_Laue_measured_fraction_full 0.999
_diffrn_reflns_Laue_measured_fraction_max 0.999
_diffrn_reflns_limit_h_max 13
_diffrn_reflns_limit_h_min -13
_diffrn_reflns_limit_k_max 11
_diffrn_reflns_limit_k_min -11
_diffrn_reflns_limit_l_max 27
_diffrn_reflns_limit_l_min -27
_diffrn_reflns_number 64490
_diffrn_reflns_point_group_measured_fraction_full 0.999
_diffrn_reflns_point_group_measured_fraction_max 0.999
_diffrn_reflns_theta_full 24.998
_diffrn_reflns_theta_max 24.998
_diffrn_reflns_theta_min 2.255
_exptl_absorpt_coefficient_mu 1.115
_exptl_absorpt_correction_type none
_exptl_crystal_colour 'metallic dark blue'
_exptl_crystal_density_diffrn 1.598
_exptl_crystal_description block
_exptl_crystal_F_000 1260
_exptl_crystal_recrystallization_method 'Slow evaporation in methanol-water'
_exptl_crystal_size_max 0.10
_exptl_crystal_size_mid 0.08
_exptl_crystal_size_min 0.06
_refine_diff_density_max 0.627
_refine_diff_density_min -0.435
_refine_diff_density_rms 0.062
_refine_ls_extinction_method none
_refine_ls_goodness_of_fit_ref 1.081
_refine_ls_hydrogen_treatment constr
_refine_ls_matrix_type full
_refine_ls_number_parameters 343
_refine_ls_number_reflns 4507
_refine_ls_number_restraints 0
_refine_ls_restrained_S_all 1.081
_refine_ls_R_factor_all 0.0480
_refine_ls_R_factor_gt 0.0380
_refine_ls_shift/su_max 0.001
_refine_ls_shift/su_mean 0.000
_refine_ls_structure_factor_coef Fsqd
_refine_ls_weighting_details 'w=1/[\s^2^(Fo^2^)+(0.0465P)^2^+3.2323P] where P=(Fo^2^+2Fc^2^)/3'
_refine_ls_weighting_scheme calc
_refine_ls_wR_factor_gt 0.0983
_refine_ls_wR_factor_ref 0.1066
_reflns_Friedel_coverage 0.000
_reflns_number_gt 3802
_reflns_number_total 4507
_reflns_threshold_expression 'I > 2\s(I)'
_cod_data_source_file d5dt00790a2.cif
_cod_data_source_block Complex4
_cod_depositor_comments 'Adding full bibliography for 7718704--7718711.cif.'
_cod_original_sg_symbol_H-M 'P 21/c'
_cod_database_code 7718710
_shelx_space_group_comment
;
The symmetry employed for this shelxl refinement is uniquely defined
by the following loop, which should always be used as a source of
symmetry information in preference to the above space-group names.
They are only intended as comments.
;
_shelx_estimated_absorpt_t_min 0.878
_shelx_estimated_absorpt_t_max 0.916

loop_
_space_group_symop_operation_xyz
'x, y, z'
'-x, y+1/2, -z+1/2'
'-x, -y, -z'
'x, -y-1/2, z-1/2'

loop_
_atom_site_label
_atom_site_type_symbol
_atom_site_fract_x
_atom_site_fract_y
_atom_site_fract_z
_atom_site_U_iso_or_equiv
_atom_site_adp_type
_atom_site_occupancy
_atom_site_site_symmetry_order
_atom_site_calc_flag
_atom_site_refinement_flags_posn
_atom_site_refinement_flags_adp
_atom_site_refinement_flags_occupancy
_atom_site_disorder_assembly
_atom_site_disorder_group
Cu1 Cu 0.69903(3) 0.25349(4) 0.65487(2) 0.03453(13) Uani 1 1 d . . . . .
Cl1 Cl 0.34792(7) 0.01523(9) 0.64228(3) 0.0448(2) Uani 1 1 d . . . . .
Cl2 Cl 0.79628(8) 0.67882(10) 0.57119(4) 0.0559(2) Uani 1 1 d . . . . .
N1 N 0.7281(2) 0.0853(3) 0.71450(10) 0.0363(5) Uani 1 1 d . . . . .
N2 N 0.8057(2) 0.3457(2) 0.71997(10) 0.0340(5) Uani 1 1 d . . . . .
N5 N 0.5712(2) 0.3993(3) 0.64419(11) 0.0369(5) Uani 1 1 d . . . . .
N3 N 0.8201(2) 0.2250(3) 0.59919(11) 0.0386(6) Uani 1 1 d . . . . .
N4 N 0.5954(2) 0.1638(3) 0.58707(10) 0.0373(6) Uani 1 1 d . . . . .
H14 H 0.538219 0.105310 0.601499 0.045 Uiso 1 1 calc R U . . .
O2 O 0.4053(2) -0.0340(3) 0.59683(11) 0.0649(7) Uani 1 1 d . . . . .
O1 O 0.3348(3) -0.0984(3) 0.67965(13) 0.0771(8) Uani 1 1 d . . . . .
C6 C 0.8494(2) 0.2645(3) 0.76587(13) 0.0336(6) Uani 1 1 d . . . . .
O3 O 0.4202(3) 0.1201(3) 0.67541(13) 0.0778(9) Uani 1 1 d . . . . .
C5 C 0.8027(2) 0.1190(3) 0.76362(13) 0.0352(6) Uani 1 1 d . . . . .
C10 C 0.8399(3) 0.4803(3) 0.71952(14) 0.0429(7) Uani 1 1 d . . . . .
H8 H 0.808995 0.536490 0.687855 0.051 Uiso 1 1 calc R U . . .
C15 C 0.7799(3) 0.1400(3) 0.55411(14) 0.0428(7) Uani 1 1 d . . . . .
O4 O 0.2379(3) 0.0734(4) 0.61867(14) 0.0933(11) Uani 1 1 d . . . . .
C18 C 0.5035(3) 0.3926(3) 0.59121(14) 0.0420(7) Uani 1 1 d . . . . .
O8 O 0.7696(3) 0.7526(4) 0.51836(15) 0.0971(12) Uani 1 1 d . . . . .
C22 C 0.5502(3) 0.4990(3) 0.68144(15) 0.0458(8) Uani 1 1 d . . . . .
H19 H 0.595325 0.501318 0.718627 0.055 Uiso 1 1 calc R U . . .
C7 C 0.9311(3) 0.3156(4) 0.81132(15) 0.0481(8) Uani 1 1 d . . . . .
H5 H 0.962177 0.257582 0.842332 0.058 Uiso 1 1 calc R U . . .
C1 C 0.6815(3) -0.0433(3) 0.70953(15) 0.0471(8) Uani 1 1 d . . . . .
H1 H 0.630919 -0.066837 0.675324 0.057 Uiso 1 1 calc R U . . .
C4 C 0.8309(3) 0.0236(4) 0.80887(15) 0.0495(8) Uani 1 1 d . . . . .
H4 H 0.882806 0.047934 0.842530 0.059 Uiso 1 1 calc R U . . .
C9 C 0.9187(3) 0.5378(4) 0.76407(15) 0.0488(8) Uani 1 1 d . . . . .
H7 H 0.939597 0.631955 0.763098 0.059 Uiso 1 1 calc R U . . .
C16 C 0.6634(3) 0.0743(4) 0.55398(15) 0.0489(8) Uani 1 1 d . . . . .
H13B H 0.622005 0.063871 0.514219 0.059 Uiso 1 1 calc R U . . .
H13A H 0.673471 -0.018303 0.571541 0.059 Uiso 1 1 calc R U . . .
C17 C 0.5346(3) 0.2805(4) 0.55211(14) 0.0483(8) Uani 1 1 d . . . . .
H15A H 0.464919 0.245182 0.527386 0.058 Uiso 1 1 calc R U . . .
H15B H 0.584209 0.319523 0.527282 0.058 Uiso 1 1 calc R U . . .
O6 O 0.9144(3) 0.6298(4) 0.58098(17) 0.1018(11) Uani 1 1 d . . . . .
C3 C 0.7809(3) -0.1083(4) 0.80324(18) 0.0605(10) Uani 1 1 d . . . . .
H3 H 0.798223 -0.173418 0.833264 0.073 Uiso 1 1 calc R U . . .
O5 O 0.7263(3) 0.5587(4) 0.56947(17) 0.1183(15) Uani 1 1 d . . . . .
C11 C 0.9237(3) 0.2851(4) 0.60185(16) 0.0494(8) Uani 1 1 d . . . . .
H9 H 0.951256 0.344739 0.632887 0.059 Uiso 1 1 calc R U . . .
C21 C 0.4645(3) 0.5975(4) 0.66670(18) 0.0586(9) Uani 1 1 d . . . . .
H18 H 0.452915 0.666583 0.693165 0.070 Uiso 1 1 calc R U . . .
C2 C 0.7055(3) -0.1422(4) 0.75301(17) 0.0567(9) Uani 1 1 d . . . . .
H2 H 0.671159 -0.230528 0.748416 0.068 Uiso 1 1 calc R U . . .
C8 C 0.9662(3) 0.4536(4) 0.81022(17) 0.0556(9) Uani 1 1 d . . . . .
H6 H 1.021437 0.489450 0.840412 0.067 Uiso 1 1 calc R U . . .
C14 C 0.8428(3) 0.1129(4) 0.51110(17) 0.0624(10) Uani 1 1 d . . . . .
H12 H 0.813549 0.053466 0.480242 0.075 Uiso 1 1 calc R U . . .
C20 C 0.3963(3) 0.5925(4) 0.6123(2) 0.0638(10) Uani 1 1 d . . . . .
H17 H 0.338800 0.659458 0.601008 0.077 Uiso 1 1 calc R U . . .
C19 C 0.4141(3) 0.4872(4) 0.57444(17) 0.0555(9) Uani 1 1 d . . . . .
H16 H 0.366378 0.479692 0.538028 0.067 Uiso 1 1 calc R U . . .
C12 C 0.9910(3) 0.2627(4) 0.56078(19) 0.0655(11) Uani 1 1 d . . . . .
H10 H 1.063000 0.305490 0.563996 0.079 Uiso 1 1 calc R U . . .
C13 C 0.9495(4) 0.1752(5) 0.51460(19) 0.0724(12) Uani 1 1 d . . . . .
H11 H 0.993305 0.158345 0.486035 0.087 Uiso 1 1 calc R U . . .
O7 O 0.7890(4) 0.7644(5) 0.61954(18) 0.1284(17) Uani 1 1 d . . . . .

loop_
_atom_site_aniso_label
_atom_site_aniso_U_11
_atom_site_aniso_U_22
_atom_site_aniso_U_33
_atom_site_aniso_U_23
_atom_site_aniso_U_13
_atom_site_aniso_U_12
Cu1 0.0361(2) 0.0342(2) 0.0320(2) -0.00116(14) 0.00297(15) -0.00283(15)
Cl1 0.0454(4) 0.0480(4) 0.0439(4) -0.0017(3) 0.0156(3) -0.0022(3)
Cl2 0.0581(5) 0.0587(5) 0.0482(5) 0.0074(4) 0.0030(4) -0.0074(4)
N1 0.0370(13) 0.0332(13) 0.0384(13) 0.0031(11) 0.0059(11) -0.0010(11)
N2 0.0344(13) 0.0349(13) 0.0336(13) -0.0017(10) 0.0087(10) -0.0008(10)
N5 0.0367(13) 0.0363(13) 0.0369(13) 0.0035(11) 0.0045(10) -0.0031(11)
N3 0.0392(14) 0.0388(14) 0.0387(14) -0.0022(11) 0.0097(11) -0.0043(11)
N4 0.0382(13) 0.0371(13) 0.0366(13) -0.0016(11) 0.0070(11) -0.0068(11)
O2 0.0687(17) 0.0764(18) 0.0577(15) -0.0180(14) 0.0327(13) -0.0166(14)
O1 0.098(2) 0.0615(17) 0.082(2) 0.0138(15) 0.0445(17) -0.0059(16)
C6 0.0265(14) 0.0396(16) 0.0350(15) -0.0035(12) 0.0068(12) 0.0044(12)
O3 0.087(2) 0.0702(19) 0.081(2) -0.0296(16) 0.0268(16) -0.0248(16)
C5 0.0306(15) 0.0375(16) 0.0379(16) 0.0019(13) 0.0074(12) 0.0061(12)
C10 0.0448(18) 0.0394(17) 0.0466(18) 0.0004(14) 0.0139(14) -0.0048(14)
C15 0.0476(18) 0.0402(17) 0.0412(17) -0.0043(14) 0.0100(14) -0.0022(14)
O4 0.071(2) 0.118(3) 0.087(2) 0.001(2) 0.0035(17) 0.035(2)
C18 0.0407(17) 0.0400(17) 0.0428(17) 0.0077(14) 0.0017(14) -0.0072(14)
O8 0.112(3) 0.101(3) 0.073(2) 0.0352(18) 0.0025(19) -0.012(2)
C22 0.0477(19) 0.0438(18) 0.0457(18) -0.0046(14) 0.0085(15) -0.0004(15)
C7 0.0374(17) 0.053(2) 0.0495(19) -0.0033(16) -0.0028(14) 0.0032(15)
C1 0.0503(19) 0.0372(17) 0.0518(19) 0.0028(15) 0.0042(15) -0.0039(14)
C4 0.0498(19) 0.050(2) 0.0458(18) 0.0113(15) 0.0012(15) 0.0072(16)
C9 0.0426(18) 0.0440(18) 0.062(2) -0.0120(16) 0.0158(16) -0.0115(15)
C16 0.051(2) 0.0476(19) 0.0483(19) -0.0130(15) 0.0103(15) -0.0102(16)
C17 0.053(2) 0.052(2) 0.0354(17) -0.0005(14) -0.0042(14) -0.0063(16)
O6 0.074(2) 0.103(3) 0.120(3) -0.013(2) -0.004(2) 0.0099(19)
C3 0.066(2) 0.047(2) 0.066(2) 0.0230(18) 0.0063(19) 0.0061(18)
O5 0.113(3) 0.125(3) 0.108(3) 0.035(2) -0.004(2) -0.066(3)
C11 0.0431(18) 0.0507(19) 0.056(2) -0.0083(16) 0.0145(16) -0.0086(15)
C21 0.052(2) 0.048(2) 0.077(3) -0.0090(19) 0.0143(19) 0.0057(17)
C2 0.065(2) 0.0336(17) 0.070(2) 0.0090(17) 0.0096(19) -0.0059(16)
C8 0.0411(18) 0.060(2) 0.061(2) -0.0173(18) -0.0030(16) -0.0067(17)
C14 0.065(2) 0.072(3) 0.055(2) -0.0213(19) 0.0246(19) -0.007(2)
C20 0.049(2) 0.050(2) 0.089(3) 0.010(2) 0.003(2) 0.0087(17)
C19 0.0454(19) 0.055(2) 0.059(2) 0.0135(18) -0.0076(16) -0.0018(17)
C12 0.048(2) 0.076(3) 0.079(3) -0.010(2) 0.030(2) -0.0138(19)
C13 0.068(3) 0.091(3) 0.068(3) -0.020(2) 0.039(2) -0.007(2)
O7 0.159(4) 0.131(4) 0.088(3) -0.029(2) 0.006(3) 0.054(3)

loop_
_atom_type_symbol
_atom_type_description
_atom_type_scat_dispersion_real
_atom_type_scat_dispersion_imag
_atom_type_scat_source
C C 0.0033 0.0016 'International Tables Vol C Tables 4.2.6.8 and 6.1.1.4'
H H 0.0000 0.0000 'International Tables Vol C Tables 4.2.6.8 and 6.1.1.4'
Cl Cl 0.1484 0.1585 'International Tables Vol C Tables 4.2.6.8 and 6.1.1.4'
Cu Cu 0.3201 1.2651 'International Tables Vol C Tables 4.2.6.8 and 6.1.1.4'
N N 0.0061 0.0033 'International Tables Vol C Tables 4.2.6.8 and 6.1.1.4'
O O 0.0106 0.0060 'International Tables Vol C Tables 4.2.6.8 and 6.1.1.4'

loop_
_geom_angle_atom_site_label_1
_geom_angle_atom_site_label_2
_geom_angle_atom_site_label_3
_geom_angle
_geom_angle_site_symmetry_1
_geom_angle_site_symmetry_3
_geom_angle_publ_flag
N2 Cu1 N4 177.67(10) . . ?
N2 Cu1 N5 98.00(10) . . ?
N4 Cu1 N5 82.36(10) . . ?
N2 Cu1 N1 80.08(10) . . ?
N4 Cu1 N1 101.50(10) . . ?
N5 Cu1 N1 128.79(10) . . ?
N2 Cu1 N3 97.28(10) . . ?
N4 Cu1 N3 80.68(10) . . ?
N5 Cu1 N3 125.44(10) . . ?
N1 Cu1 N3 105.35(10) . . ?
O1 Cl1 O4 109.9(2) . . ?
O1 Cl1 O3 108.6(2) . . ?
O4 Cl1 O3 110.0(2) . . ?
O1 Cl1 O2 109.09(18) . . ?
O4 Cl1 O2 111.00(19) . . ?
O3 Cl1 O2 108.18(17) . . ?
O8 Cl2 O5 110.4(2) . . ?
O8 Cl2 O7 112.3(3) . . ?
O5 Cl2 O7 111.7(3) . . ?
O8 Cl2 O6 110.6(3) . . ?
O5 Cl2 O6 106.4(3) . . ?
O7 Cl2 O6 105.1(3) . . ?
C1 N1 C5 118.9(3) . . ?
C1 N1 Cu1 128.6(2) . . ?
C5 N1 Cu1 112.47(19) . . ?
C10 N2 C6 119.0(3) . . ?
C10 N2 Cu1 124.2(2) . . ?
C6 N2 Cu1 116.73(19) . . ?
C22 N5 C18 118.9(3) . . ?
C22 N5 Cu1 128.8(2) . . ?
C18 N5 Cu1 112.3(2) . . ?
C11 N3 C15 118.6(3) . . ?
C11 N3 Cu1 128.9(2) . . ?
C15 N3 Cu1 112.4(2) . . ?
C17 N4 C16 113.2(3) . . ?
C17 N4 Cu1 106.07(18) . . ?
C16 N4 Cu1 110.57(19) . . ?
C17 N4 H14 109.0 . . ?
C16 N4 H14 109.0 . . ?
Cu1 N4 H14 109.0 . . ?
N2 C6 C7 121.2(3) . . ?
N2 C6 C5 115.1(2) . . ?
C7 C6 C5 123.7(3) . . ?
N1 C5 C4 121.3(3) . . ?
N1 C5 C6 115.4(3) . . ?
C4 C5 C6 123.3(3) . . ?
N2 C10 C9 122.4(3) . . ?
N2 C10 H8 118.8 . . ?
C9 C10 H8 118.8 . . ?
N3 C15 C14 121.8(3) . . ?
N3 C15 C16 116.0(3) . . ?
C14 C15 C16 122.2(3) . . ?
N5 C18 C19 121.2(3) . . ?
N5 C18 C17 115.3(3) . . ?
C19 C18 C17 123.4(3) . . ?
N5 C22 C21 122.4(3) . . ?
N5 C22 H19 118.8 . . ?
C21 C22 H19 118.8 . . ?
C8 C7 C6 119.3(3) . . ?
C8 C7 H5 120.4 . . ?
C6 C7 H5 120.4 . . ?
N1 C1 C2 122.6(3) . . ?
N1 C1 H1 118.7 . . ?
C2 C1 H1 118.7 . . ?
C3 C4 C5 119.1(3) . . ?
C3 C4 H4 120.5 . . ?
C5 C4 H4 120.5 . . ?
C10 C9 C8 118.7(3) . . ?
C10 C9 H7 120.7 . . ?
C8 C9 H7 120.7 . . ?
N4 C16 C15 109.9(3) . . ?
N4 C16 H13B 109.7 . . ?
C15 C16 H13B 109.7 . . ?
N4 C16 H13A 109.7 . . ?
C15 C16 H13A 109.7 . . ?
H13B C16 H13A 108.2 . . ?
N4 C17 C18 110.2(3) . . ?
N4 C17 H15A 109.6 . . ?
C18 C17 H15A 109.6 . . ?
N4 C17 H15B 109.6 . . ?
C18 C17 H15B 109.6 . . ?
H15A C17 H15B 108.1 . . ?
C2 C3 C4 119.4(3) . . ?
C2 C3 H3 120.3 . . ?
C4 C3 H3 120.3 . . ?
N3 C11 C12 122.7(3) . . ?
N3 C11 H9 118.6 . . ?
C12 C11 H9 118.6 . . ?
C22 C21 C20 118.9(4) . . ?
C22 C21 H18 120.5 . . ?
C20 C21 H18 120.5 . . ?
C3 C2 C1 118.8(3) . . ?
C3 C2 H2 120.6 . . ?
C1 C2 H2 120.6 . . ?
C9 C8 C7 119.4(3) . . ?
C9 C8 H6 120.3 . . ?
C7 C8 H6 120.3 . . ?
C13 C14 C15 118.9(3) . . ?
C13 C14 H12 120.5 . . ?
C15 C14 H12 120.5 . . ?
C21 C20 C19 119.2(3) . . ?
C21 C20 H17 120.4 . . ?
C19 C20 H17 120.4 . . ?
C20 C19 C18 119.3(3) . . ?
C20 C19 H16 120.3 . . ?
C18 C19 H16 120.3 . . ?
C11 C12 C13 118.5(4) . . ?
C11 C12 H10 120.7 . . ?
C13 C12 H10 120.7 . . ?
C14 C13 C12 119.4(3) . . ?
C14 C13 H11 120.3 . . ?
C12 C13 H11 120.3 . . ?

loop_
_geom_bond_atom_site_label_1
_geom_bond_atom_site_label_2
_geom_bond_distance
_geom_bond_site_symmetry_2
_geom_bond_publ_flag
Cu1 N2 1.986(2) . ?
Cu1 N4 2.000(2) . ?
Cu1 N5 2.026(2) . ?
Cu1 N1 2.108(2) . ?
Cu1 N3 2.118(2) . ?
Cl1 O1 1.416(3) . ?
Cl1 O4 1.419(3) . ?
Cl1 O3 1.439(3) . ?
Cl1 O2 1.439(2) . ?
Cl2 O8 1.404(3) . ?
Cl2 O5 1.405(3) . ?
Cl2 O7 1.408(4) . ?
Cl2 O6 1.441(3) . ?
N1 C1 1.337(4) . ?
N1 C5 1.346(4) . ?
N2 C10 1.343(4) . ?
N2 C6 1.344(4) . ?
N5 C22 1.341(4) . ?
N5 C18 1.342(4) . ?
N3 C11 1.336(4) . ?
N3 C15 1.342(4) . ?
N4 C17 1.480(4) . ?
N4 C16 1.481(4) . ?
N4 H14 0.9800 . ?
C6 C7 1.381(4) . ?
C6 C5 1.486(4) . ?
C5 C4 1.387(4) . ?
C10 C9 1.372(5) . ?
C10 H8 0.9300 . ?
C15 C14 1.379(5) . ?
C15 C16 1.505(4) . ?
C18 C19 1.384(5) . ?
C18 C17 1.494(5) . ?
C22 C21 1.372(5) . ?
C22 H19 0.9300 . ?
C7 C8 1.377(5) . ?
C7 H5 0.9300 . ?
C1 C2 1.375(5) . ?
C1 H1 0.9300 . ?
C4 C3 1.381(5) . ?
C4 H4 0.9300 . ?
C9 C8 1.376(5) . ?
C9 H7 0.9300 . ?
C16 H13B 0.9700 . ?
C16 H13A 0.9700 . ?
C17 H15A 0.9700 . ?
C17 H15B 0.9700 . ?
C3 C2 1.371(5) . ?
C3 H3 0.9300 . ?
C11 C12 1.370(5) . ?
C11 H9 0.9300 . ?
C21 C20 1.372(6) . ?
C21 H18 0.9300 . ?
C2 H2 0.9300 . ?
C8 H6 0.9300 . ?
C14 C13 1.376(5) . ?
C14 H12 0.9300 . ?
C20 C19 1.378(6) . ?
C20 H17 0.9300 . ?
C19 H16 0.9300 . ?
C12 C13 1.378(6) . ?
C12 H10 0.9300 . ?
C13 H11 0.9300 . ?

loop_
_geom_torsion_atom_site_label_1
_geom_torsion_atom_site_label_2
_geom_torsion_atom_site_label_3
_geom_torsion_atom_site_label_4
_geom_torsion
_geom_torsion_site_symmetry_1
_geom_torsion_site_symmetry_2
_geom_torsion_site_symmetry_3
_geom_torsion_site_symmetry_4
_geom_torsion_publ_flag
C10 N2 C6 C7 -2.2(4) . . . . ?
Cu1 N2 C6 C7 175.0(2) . . . . ?
C10 N2 C6 C5 177.5(3) . . . . ?
Cu1 N2 C6 C5 -5.4(3) . . . . ?
C1 N1 C5 C4 -0.5(4) . . . . ?
Cu1 N1 C5 C4 178.4(2) . . . . ?
C1 N1 C5 C6 -179.3(3) . . . . ?
Cu1 N1 C5 C6 -0.4(3) . . . . ?
N2 C6 C5 N1 3.7(4) . . . . ?
C7 C6 C5 N1 -176.6(3) . . . . ?
N2 C6 C5 C4 -175.1(3) . . . . ?
C7 C6 C5 C4 4.6(5) . . . . ?
C6 N2 C10 C9 0.6(4) . . . . ?
Cu1 N2 C10 C9 -176.4(2) . . . . ?
C11 N3 C15 C14 0.4(5) . . . . ?
Cu1 N3 C15 C14 176.8(3) . . . . ?
C11 N3 C15 C16 179.4(3) . . . . ?
Cu1 N3 C15 C16 -4.2(4) . . . . ?
C22 N5 C18 C19 0.7(5) . . . . ?
Cu1 N5 C18 C19 -177.3(3) . . . . ?
C22 N5 C18 C17 178.8(3) . . . . ?
Cu1 N5 C18 C17 0.7(3) . . . . ?
C18 N5 C22 C21 -2.3(5) . . . . ?
Cu1 N5 C22 C21 175.3(3) . . . . ?
N2 C6 C7 C8 1.7(5) . . . . ?
C5 C6 C7 C8 -177.9(3) . . . . ?
C5 N1 C1 C2 0.9(5) . . . . ?
Cu1 N1 C1 C2 -177.7(3) . . . . ?
N1 C5 C4 C3 -0.3(5) . . . . ?
C6 C5 C4 C3 178.5(3) . . . . ?
N2 C10 C9 C8 1.4(5) . . . . ?
C17 N4 C16 C15 83.4(3) . . . . ?
Cu1 N4 C16 C15 -35.5(3) . . . . ?
N3 C15 C16 N4 25.9(4) . . . . ?
C14 C15 C16 N4 -155.2(3) . . . . ?
C16 N4 C17 C18 -160.2(3) . . . . ?
Cu1 N4 C17 C18 -38.8(3) . . . . ?
N5 C18 C17 N4 25.9(4) . . . . ?
C19 C18 C17 N4 -156.1(3) . . . . ?
C5 C4 C3 C2 0.6(6) . . . . ?
C15 N3 C11 C12 -0.6(5) . . . . ?
Cu1 N3 C11 C12 -176.3(3) . . . . ?
N5 C22 C21 C20 1.3(6) . . . . ?
C4 C3 C2 C1 -0.2(6) . . . . ?
N1 C1 C2 C3 -0.6(6) . . . . ?
C10 C9 C8 C7 -1.9(5) . . . . ?
C6 C7 C8 C9 0.3(5) . . . . ?
N3 C15 C14 C13 -0.1(6) . . . . ?
C16 C15 C14 C13 -179.0(4) . . . . ?
C22 C21 C20 C19 1.4(6) . . . . ?
C21 C20 C19 C18 -2.9(6) . . . . ?
N5 C18 C19 C20 1.9(5) . . . . ?
C17 C18 C19 C20 -176.0(3) . . . . ?
N3 C11 C12 C13 0.5(6) . . . . ?
C15 C14 C13 C12 0.1(7) . . . . ?
C11 C12 C13 C14 -0.2(7) . . . . ?
